data_4026663
loop_
_publ_author_name
'Bret R. Van Ausdall'
'Nils F. Poth'
'Virginia A. Kincaid'
'Atta M. Arif'
'Janis Louie'

_publ_section_title
;
 Imidazolidene Carboxylate Bound MBPh4 Complexes (M = Li, Na) and Their
 Relevance in Transcarboxylation Reactions
;
_journal_name_full 'Journal of Organic Chemistry'
_journal_page_first 8413
_journal_page_last 8420
_journal_paper_doi 10.1021/jo201647b
_journal_volume 76
_journal_year 2011
_chemical_formula_moiety 'C72 H108 N4 O8 Na2,C48 H40 B2,C4 H10 O1'
_chemical_formula_sum 'C124 H158 B2 N4 Na2 O9'
_chemical_formula_weight 1916.14
_chemical_name_systematic
; 
 ? 
;
_space_group_IT_number 14
_symmetry_cell_setting monoclinic
_symmetry_space_group_name_Hall '-P 2yn'
_symmetry_space_group_name_H-M 'P 1 21/n 1'
_atom_sites_solution_hydrogens geom
_atom_sites_solution_primary direct
_atom_sites_solution_secondary difmap
_audit_creation_method SHELXL-97
_cell_angle_alpha 90.00
_cell_angle_beta 102.5110(8)
_cell_angle_gamma 90.00
_cell_formula_units_Z 2
_cell_length_a 17.5229(3)
_cell_length_b 15.4122(3)
_cell_length_c 21.8343(4)
_cell_measurement_reflns_used 14047
_cell_measurement_temperature 150(1)
_cell_measurement_theta_max 26.022
_cell_measurement_theta_min 1.018
_cell_volume 5756.69(18)
_computing_cell_refinement DENZO-SMN
_computing_data_collection 'Nonius COLLECT'
_computing_data_reduction DENZO-SMN
_computing_molecular_graphics 'WinGX, Ortep3'
_computing_structure_refinement 'SHELXL-97 (Sheldrick, 1997)'
_computing_structure_solution SIR97
_diffrn_ambient_temperature 150(1)
_diffrn_measured_fraction_theta_full 0.980
_diffrn_measured_fraction_theta_max 0.980
_diffrn_measurement_device_type 'Nonius KappaCCD diffractometer'
_diffrn_measurement_method 'Phi and Omega scan'
_diffrn_radiation_monochromator graphite
_diffrn_radiation_source 'fine-focus sealed tube'
_diffrn_radiation_type MoK\a
_diffrn_radiation_wavelength 0.71073
_diffrn_reflns_av_R_equivalents 0.0350
_diffrn_reflns_av_sigmaI/netI 0.0538
_diffrn_reflns_limit_h_max 21
_diffrn_reflns_limit_h_min -21
_diffrn_reflns_limit_k_max 18
_diffrn_reflns_limit_k_min -19
_diffrn_reflns_limit_l_max 27
_diffrn_reflns_limit_l_min -27
_diffrn_reflns_number 20130
_diffrn_reflns_theta_full 26.37
_diffrn_reflns_theta_max 26.37
_diffrn_reflns_theta_min 1.78
_exptl_absorpt_coefficient_mu 0.074
_exptl_absorpt_correction_T_max 0.9759
_exptl_absorpt_correction_T_min 0.9723
_exptl_absorpt_correction_type multi-scan
_exptl_absorpt_process_details 'DENZO-SMN (Otwinowski & Minor, 1997)'
_exptl_crystal_colour colorless
_exptl_crystal_density_diffrn 1.105
_exptl_crystal_description prism
_exptl_crystal_F_000 2068
_exptl_crystal_size_max 0.38
_exptl_crystal_size_mid 0.35
_exptl_crystal_size_min 0.33
_refine_diff_density_max 1.167
_refine_diff_density_min -0.256
_refine_diff_density_rms 0.071
_refine_ls_extinction_method none
_refine_ls_goodness_of_fit_ref 1.049
_refine_ls_hydrogen_treatment constr
_refine_ls_matrix_type full
_refine_ls_number_parameters 704
_refine_ls_number_reflns 11530
_refine_ls_number_restraints 27
_refine_ls_restrained_S_all 1.049
_refine_ls_R_factor_all 0.1031
_refine_ls_R_factor_gt 0.0657
_refine_ls_shift/su_max 0.000
_refine_ls_shift/su_mean 0.000
_refine_ls_structure_factor_coef Fsqd
_refine_ls_weighting_details 'calc w=1/[\s^2^(Fo^2^)+(0.1052P)^2^+2.2022P] where P=(Fo^2^+2Fc^2^)/3'
_refine_ls_weighting_scheme calc
_refine_ls_wR_factor_gt 0.1719
_refine_ls_wR_factor_ref 0.1967
_reflns_number_gt 7962
_reflns_number_total 11530
_reflns_threshold_expression >2sigma(I)
_cod_data_source_file jo201647b_si_002.cif
_cod_data_source_block jl015
_cod_database_code 4026663

loop_
_symmetry_equiv_pos_as_xyz
'x, y, z'
'-x+1/2, y+1/2, -z+1/2'
'-x, -y, -z'
'x-1/2, -y-1/2, z-1/2'

loop_
_atom_site_label
_atom_site_type_symbol
_atom_site_fract_x
_atom_site_fract_y
_atom_site_fract_z
_atom_site_U_iso_or_equiv
_atom_site_adp_type
_atom_site_occupancy
_atom_site_symmetry_multiplicity
_atom_site_calc_flag
_atom_site_refinement_flags
_atom_site_disorder_assembly
_atom_site_disorder_group
Na1 Na 0.59210(5) 0.56868(6) -0.04637(4) 0.0322(2) Uani 1 1 d . . .
O1 O 0.53513(10) 0.64135(11) 0.02297(8) 0.0391(4) Uani 1 1 d . A .
O2 O 0.44411(10) 0.56973(11) 0.06128(9) 0.0421(4) Uani 1 1 d . . .
O3 O 0.52502(11) 0.63725(12) -0.13739(9) 0.0482(5) Uani 1 1 d . A .
N1 N 0.40344(9) 0.73779(12) 0.10573(8) 0.0257(4) Uani 1 1 d . . .
N3 N 0.52341(9) 0.77667(11) 0.11233(8) 0.0243(4) Uani 1 1 d . . .
B1 B 0.01982(14) 0.50755(16) 0.20798(12) 0.0269(5) Uani 1 1 d . . .
C2 C 0.47087(11) 0.71423(13) 0.09065(9) 0.0235(4) Uani 1 1 d . A .
C4 C 0.48818(13) 0.84060(14) 0.14112(10) 0.0289(5) Uani 1 1 d . . .
H4 H 0.5122 0.8919 0.1605 0.035 Uiso 1 1 calc R . .
C5 C 0.41326(12) 0.81630(14) 0.13651(10) 0.0296(5) Uani 1 1 d . . .
H5 H 0.3744 0.8475 0.1517 0.035 Uiso 1 1 calc R . .
C6 C 0.48478(12) 0.63296(14) 0.05453(10) 0.0267(5) Uani 1 1 d . . .
C7 C 0.33050(12) 0.68901(15) 0.09443(10) 0.0290(5) Uani 1 1 d . . .
C8 C 0.31636(12) 0.63754(16) 0.14330(11) 0.0323(5) Uani 1 1 d . . .
C9 C 0.24616(14) 0.59202(18) 0.13209(12) 0.0412(6) Uani 1 1 d . . .
H9 H 0.2343 0.5555 0.1638 0.049 Uiso 1 1 calc R . .
C10 C 0.19329(14) 0.5994(2) 0.07512(13) 0.0482(7) Uani 1 1 d . . .
H10 H 0.1456 0.5678 0.0683 0.058 Uiso 1 1 calc R . .
C11 C 0.20875(14) 0.6517(2) 0.02842(12) 0.0475(7) Uani 1 1 d . . .
H11 H 0.1714 0.6565 -0.0101 0.057 Uiso 1 1 calc R . .
C12 C 0.27859(13) 0.69795(18) 0.03672(11) 0.0393(6) Uani 1 1 d . . .
C13 C 0.37256(14) 0.63121(17) 0.20688(11) 0.0380(6) Uani 1 1 d . . .
H13 H 0.4186 0.6691 0.2059 0.046 Uiso 1 1 calc R . .
C14 C 0.40211(18) 0.5379(2) 0.21986(15) 0.0576(8) Uani 1 1 d . . .
H14A H 0.4384 0.5353 0.2608 0.086 Uiso 1 1 calc R . .
H14B H 0.4291 0.5195 0.1872 0.086 Uiso 1 1 calc R . .
H14C H 0.3577 0.4993 0.2199 0.086 Uiso 1 1 calc R . .
C15 C 0.33418(17) 0.6641(2) 0.25916(12) 0.0494(7) Uani 1 1 d . . .
H15A H 0.3715 0.6599 0.2995 0.074 Uiso 1 1 calc R . .
H15B H 0.2881 0.6287 0.2604 0.074 Uiso 1 1 calc R . .
H15C H 0.3184 0.7247 0.2510 0.074 Uiso 1 1 calc R . .
C16 C 0.29430(16) 0.7567(2) -0.01472(14) 0.0592(9) Uani 1 1 d . . .
H16 H 0.3512 0.7717 -0.0052 0.071 Uiso 1 1 calc R . .
C17 C 0.2738(2) 0.7142(3) -0.07939(15) 0.0821(11) Uani 1 1 d . . .
H17A H 0.2849 0.7547 -0.1109 0.123 Uiso 1 1 calc R . .
H17B H 0.2181 0.6991 -0.0895 0.123 Uiso 1 1 calc R . .
H17C H 0.3051 0.6615 -0.0793 0.123 Uiso 1 1 calc R . .
C18 C 0.2474(4) 0.8402(3) -0.0165(2) 0.1205(19) Uani 1 1 d . . .
H18A H 0.2580 0.8780 -0.0497 0.181 Uiso 1 1 calc R . .
H18B H 0.2625 0.8699 0.0240 0.181 Uiso 1 1 calc R . .
H18C H 0.1915 0.8264 -0.0249 0.181 Uiso 1 1 calc R . .
C19 C 0.60690(12) 0.77390(15) 0.11525(10) 0.0289(5) Uani 1 1 d . . .
C20 C 0.63621(14) 0.82189(18) 0.07137(12) 0.0415(6) Uani 1 1 d . . .
C21 C 0.71741(16) 0.8200(2) 0.07841(15) 0.0563(8) Uani 1 1 d . . .
H21 H 0.7406 0.8516 0.0497 0.068 Uiso 1 1 calc R . .
C22 C 0.76465(15) 0.7738(2) 0.12576(15) 0.0598(9) Uani 1 1 d . . .
H22 H 0.8197 0.7741 0.1294 0.072 Uiso 1 1 calc R . .
C23 C 0.73338(14) 0.7275(2) 0.16763(14) 0.0495(7) Uani 1 1 d . . .
H23 H 0.7669 0.6952 0.1996 0.059 Uiso 1 1 calc R . .
C24 C 0.65278(13) 0.72671(16) 0.16414(11) 0.0363(6) Uani 1 1 d . . .
C25 C 0.58433(16) 0.8713(2) 0.01836(13) 0.0501(7) Uani 1 1 d . . .
H25 H 0.5295 0.8681 0.0245 0.060 Uiso 1 1 calc R . .
C26 C 0.6072(2) 0.9671(2) 0.01782(17) 0.0698(9) Uani 1 1 d . . .
H26A H 0.5720 0.9966 -0.0169 0.105 Uiso 1 1 calc R . .
H26B H 0.6611 0.9718 0.0125 0.105 Uiso 1 1 calc R . .
H26C H 0.6030 0.9941 0.0576 0.105 Uiso 1 1 calc R . .
C27 C 0.5861(3) 0.8300(2) -0.04520(15) 0.0796(12) Uani 1 1 d . . .
H27A H 0.5521 0.8631 -0.0787 0.119 Uiso 1 1 calc R . .
H27B H 0.5674 0.7700 -0.0459 0.119 Uiso 1 1 calc R . .
H27C H 0.6397 0.8306 -0.0516 0.119 Uiso 1 1 calc R . .
C28 C 0.61883(15) 0.67624(18) 0.21175(12) 0.0445(6) Uani 1 1 d . . .
H28 H 0.5631 0.6944 0.2070 0.053 Uiso 1 1 calc R . .
C29 C 0.6198(2) 0.5783(2) 0.19982(15) 0.0630(8) Uani 1 1 d . . .
H29A H 0.5971 0.5477 0.2310 0.094 Uiso 1 1 calc R . .
H29B H 0.6739 0.5589 0.2032 0.094 Uiso 1 1 calc R . .
H29C H 0.5892 0.5655 0.1577 0.094 Uiso 1 1 calc R . .
C30 C 0.66149(19) 0.6968(2) 0.27912(13) 0.0583(8) Uani 1 1 d . . .
H30A H 0.6378 0.6637 0.3085 0.087 Uiso 1 1 calc R . .
H30B H 0.6573 0.7590 0.2871 0.087 Uiso 1 1 calc R . .
H30C H 0.7167 0.6808 0.2848 0.087 Uiso 1 1 calc R . .
C31 C 0.53862(19) 0.68271(19) -0.19131(13) 0.0534(7) Uani 1 1 d . . .
H31A H 0.5830 0.6566 -0.2061 0.064 Uiso 1 1 calc R A .
H31B H 0.5505 0.7446 -0.1812 0.064 Uiso 1 1 calc R . .
C32 C 0.4649(2) 0.6740(2) -0.23988(14) 0.0660(9) Uani 1 1 d . A .
H32A H 0.4653 0.6206 -0.2649 0.079 Uiso 1 1 calc R . .
H32B H 0.4569 0.7247 -0.2684 0.079 Uiso 1 1 calc R . .
C33 C 0.40209(19) 0.6698(2) -0.20175(15) 0.0635(9) Uani 1 1 d . . .
H33A H 0.3727 0.7250 -0.2048 0.076 Uiso 1 1 calc R A .
H33B H 0.3650 0.6219 -0.2167 0.076 Uiso 1 1 calc R . .
C34 C 0.44544(17) 0.6537(2) -0.13535(14) 0.0584(8) Uani 1 1 d . A .
H34A H 0.4418 0.7051 -0.1089 0.070 Uiso 1 1 calc R . .
H34B H 0.4229 0.6032 -0.1175 0.070 Uiso 1 1 calc R . .
O4 O 0.7222(6) 0.6061(9) -0.0428(4) 0.051(2) Uani 0.50 1 d PDU A 1
C35 C 0.7370(6) 0.5476(6) 0.0610(4) 0.053(2) Uani 0.50 1 d PDU A 1
H35A H 0.7744 0.5357 0.1005 0.079 Uiso 0.50 1 calc PR A 1
H35B H 0.7140 0.4929 0.0428 0.079 Uiso 0.50 1 calc PR A 1
H35C H 0.6956 0.5857 0.0691 0.079 Uiso 0.50 1 calc PR A 1
C36 C 0.7786(5) 0.5912(7) 0.0160(4) 0.0475(17) Uani 0.50 1 d PDU A 1
H36A H 0.8012 0.6470 0.0336 0.057 Uiso 0.50 1 calc PR A 1
H36B H 0.8217 0.5539 0.0085 0.057 Uiso 0.50 1 calc PR A 1
C37 C 0.7572(5) 0.6354(5) -0.0933(4) 0.0522(19) Uani 0.50 1 d PDU A 1
H37A H 0.7210 0.6236 -0.1339 0.063 Uiso 0.50 1 calc PR A 1
H37B H 0.8059 0.6024 -0.0923 0.063 Uiso 0.50 1 calc PR A 1
C38 C 0.7758(5) 0.7306(5) -0.0887(5) 0.091(3) Uani 0.50 1 d PDU A 1
H38A H 0.7949 0.7489 -0.1257 0.136 Uiso 0.50 1 calc PR A 1
H38B H 0.8162 0.7417 -0.0508 0.136 Uiso 0.50 1 calc PR A 1
H38C H 0.7285 0.7633 -0.0865 0.136 Uiso 0.50 1 calc PR A 1
O4' O 0.7279(6) 0.5955(9) -0.0209(5) 0.068(2) Uani 0.50 1 d PDU A 2
C35' C 0.7071(7) 0.5184(10) 0.0697(6) 0.104(4) Uani 0.50 1 d PDU A 2
H35D H 0.7323 0.4975 0.1116 0.156 Uiso 0.50 1 calc PR A 2
H35E H 0.6846 0.4691 0.0435 0.156 Uiso 0.50 1 calc PR A 2
H35F H 0.6655 0.5594 0.0731 0.156 Uiso 0.50 1 calc PR A 2
C36' C 0.7661(6) 0.5626(10) 0.0406(5) 0.097(4) Uani 0.50 1 d PDU A 2
H36C H 0.7903 0.6111 0.0677 0.116 Uiso 0.50 1 calc PR A 2
H36D H 0.8077 0.5211 0.0363 0.116 Uiso 0.50 1 calc PR A 2
C37' C 0.7811(5) 0.6424(7) -0.0506(6) 0.107(3) Uani 0.50 1 d PDU A 2
H37C H 0.8251 0.6042 -0.0549 0.128 Uiso 0.50 1 calc PR A 2
H37D H 0.8028 0.6927 -0.0244 0.128 Uiso 0.50 1 calc PR A 2
C38' C 0.7383(8) 0.6740(8) -0.1155(6) 0.107(4) Uani 0.50 1 d PDU A 2
H38D H 0.7744 0.7073 -0.1350 0.160 Uiso 0.50 1 calc PR A 2
H38E H 0.6942 0.7109 -0.1112 0.160 Uiso 0.50 1 calc PR A 2
H38F H 0.7188 0.6239 -0.1420 0.160 Uiso 0.50 1 calc PR A 2
C39 C -0.05560(12) 0.51090(14) 0.24291(10) 0.0284(5) Uani 1 1 d . . .
C40 C -0.11713(13) 0.45130(16) 0.23195(12) 0.0367(6) Uani 1 1 d . . .
H40 H -0.1180 0.4076 0.2011 0.044 Uiso 1 1 calc R . .
C41 C -0.17737(14) 0.45341(18) 0.26448(14) 0.0477(7) Uani 1 1 d . . .
H41 H -0.2176 0.4110 0.2560 0.057 Uiso 1 1 calc R . .
C42 C -0.17904(15) 0.51639(19) 0.30871(14) 0.0490(7) Uani 1 1 d . . .
H42 H -0.2193 0.5170 0.3317 0.059 Uiso 1 1 calc R . .
C43 C -0.12128(15) 0.57867(18) 0.31907(13) 0.0459(7) Uani 1 1 d . . .
H43 H -0.1223 0.6236 0.3486 0.055 Uiso 1 1 calc R . .
C44 C -0.06159(14) 0.57590(16) 0.28636(12) 0.0365(5) Uani 1 1 d . . .
H44 H -0.0230 0.6202 0.2939 0.044 Uiso 1 1 calc R . .
C45 C 0.10260(12) 0.48535(14) 0.25875(10) 0.0270(5) Uani 1 1 d . . .
C46 C 0.12367(14) 0.51879(16) 0.31949(11) 0.0367(5) Uani 1 1 d . . .
H46 H 0.0868 0.5536 0.3344 0.044 Uiso 1 1 calc R . .
C47 C 0.19604(15) 0.50370(18) 0.35929(12) 0.0427(6) Uani 1 1 d . . .
H47 H 0.2076 0.5285 0.4001 0.051 Uiso 1 1 calc R . .
C48 C 0.25091(14) 0.45301(18) 0.33981(13) 0.0424(6) Uani 1 1 d . . .
H48 H 0.3002 0.4421 0.3669 0.051 Uiso 1 1 calc R . .
C49 C 0.23292(13) 0.41844(16) 0.28039(12) 0.0371(6) Uani 1 1 d . . .
H49 H 0.2701 0.3831 0.2663 0.045 Uiso 1 1 calc R . .
C50 C 0.16087(12) 0.43473(15) 0.24078(11) 0.0310(5) Uani 1 1 d . . .
H50 H 0.1505 0.4106 0.1998 0.037 Uiso 1 1 calc R . .
C51 C 0.02740(12) 0.60459(14) 0.17807(10) 0.0268(5) Uani 1 1 d . . .
C52 C 0.09359(13) 0.65722(15) 0.19325(12) 0.0349(5) Uani 1 1 d . . .
H52 H 0.1367 0.6380 0.2246 0.042 Uiso 1 1 calc R . .
C53 C 0.09915(15) 0.73672(16) 0.16438(14) 0.0454(6) Uani 1 1 d . . .
H53 H 0.1456 0.7702 0.1759 0.054 Uiso 1 1 calc R . .
C54 C 0.03713(16) 0.76720(16) 0.11887(12) 0.0422(6) Uani 1 1 d . . .
H54 H 0.0409 0.8211 0.0986 0.051 Uiso 1 1 calc R . .
C55 C -0.03010(14) 0.71816(15) 0.10350(11) 0.0363(5) Uani 1 1 d . . .
H55 H -0.0732 0.7384 0.0726 0.044 Uiso 1 1 calc R . .
C56 C -0.03482(13) 0.63937(15) 0.13305(10) 0.0315(5) Uani 1 1 d . . .
H56 H -0.0822 0.6074 0.1224 0.038 Uiso 1 1 calc R . .
C57 C 0.00694(12) 0.43177(14) 0.15399(10) 0.0289(5) Uani 1 1 d . . .
C58 C 0.00462(13) 0.44541(15) 0.09016(11) 0.0332(5) Uani 1 1 d . . .
H58 H 0.0078 0.5032 0.0758 0.040 Uiso 1 1 calc R . .
C59 C -0.00216(14) 0.37806(17) 0.04691(12) 0.0413(6) Uani 1 1 d . . .
H59 H -0.0025 0.3906 0.0043 0.050 Uiso 1 1 calc R . .
C60 C -0.00834(15) 0.29330(17) 0.06530(12) 0.0426(6) Uani 1 1 d . . .
H60 H -0.0140 0.2474 0.0356 0.051 Uiso 1 1 calc R . .
C61 C -0.00607(15) 0.27648(16) 0.12786(12) 0.0414(6) Uani 1 1 d . . .
H61 H -0.0099 0.2184 0.1415 0.050 Uiso 1 1 calc R . .
C62 C 0.00173(14) 0.34399(15) 0.17076(11) 0.0358(5) Uani 1 1 d . . .
H62 H 0.0036 0.3304 0.2135 0.043 Uiso 1 1 calc R . .
O5 O 0.8769(4) 0.9160(4) 0.0396(3) 0.0915(17) Uani 0.50 1 d P B 1
C63 C 0.9404(7) 1.0179(7) 0.0875(9) 0.182(8) Uani 0.50 1 d P B 1
H63A H 0.9527 1.0561 0.1242 0.273 Uiso 0.50 1 calc PR B 1
H63B H 0.9223 1.0528 0.0496 0.273 Uiso 0.50 1 calc PR B 1
H63C H 0.9874 0.9857 0.0838 0.273 Uiso 0.50 1 calc PR B 1
C64 C 0.8871(5) 0.9648(5) 0.0939(4) 0.087(2) Uani 0.50 1 d P B 1
H64A H 0.8384 0.9956 0.0968 0.104 Uiso 0.50 1 calc PR B 1
H64B H 0.9041 0.9281 0.1316 0.104 Uiso 0.50 1 calc PR B 1
C65 C 0.8835(7) 0.9443(6) -0.0100(4) 0.115(4) Uani 0.50 1 d P B 1
H65A H 0.9378 0.9649 -0.0066 0.138 Uiso 0.50 1 calc PR B 1
H65B H 0.8481 0.9947 -0.0211 0.138 Uiso 0.50 1 calc PR B 1
C66 C 0.8663(7) 0.8838(8) -0.0565(5) 0.128(4) Uani 0.50 1 d P B 1
H66A H 0.8737 0.9090 -0.0960 0.192 Uiso 0.50 1 calc PR B 1
H66B H 0.8119 0.8652 -0.0613 0.192 Uiso 0.50 1 calc PR B 1
H66C H 0.9010 0.8336 -0.0456 0.192 Uiso 0.50 1 calc PR B 1

loop_
_atom_site_aniso_label
_atom_site_aniso_U_11
_atom_site_aniso_U_22
_atom_site_aniso_U_33
_atom_site_aniso_U_23
_atom_site_aniso_U_13
_atom_site_aniso_U_12
Na1 0.0347(5) 0.0306(5) 0.0336(5) -0.0060(4) 0.0128(4) -0.0054(4)
O1 0.0452(10) 0.0366(9) 0.0412(10) -0.0112(8) 0.0222(8) -0.0052(8)
O2 0.0431(10) 0.0312(9) 0.0567(11) -0.0122(8) 0.0212(8) -0.0100(8)
O3 0.0582(11) 0.0450(11) 0.0423(10) 0.0068(8) 0.0133(9) 0.0067(9)
N1 0.0235(9) 0.0290(9) 0.0254(9) -0.0036(8) 0.0071(7) -0.0032(7)
N3 0.0222(8) 0.0272(9) 0.0230(9) -0.0044(7) 0.0040(7) -0.0011(7)
B1 0.0265(12) 0.0253(12) 0.0289(13) 0.0038(10) 0.0063(10) 0.0001(10)
C2 0.0228(10) 0.0265(11) 0.0205(10) 0.0012(8) 0.0030(8) -0.0012(8)
C4 0.0322(11) 0.0271(11) 0.0273(11) -0.0076(9) 0.0065(9) 0.0002(9)
C5 0.0287(11) 0.0315(12) 0.0297(12) -0.0061(10) 0.0090(9) 0.0016(9)
C6 0.0253(10) 0.0279(11) 0.0263(11) -0.0027(9) 0.0041(9) -0.0002(9)
C7 0.0201(10) 0.0347(12) 0.0333(12) -0.0061(10) 0.0084(9) -0.0049(9)
C8 0.0276(11) 0.0382(13) 0.0341(13) -0.0051(10) 0.0131(9) -0.0021(10)
C9 0.0352(13) 0.0502(15) 0.0427(15) -0.0047(12) 0.0183(11) -0.0125(11)
C10 0.0316(13) 0.0651(18) 0.0517(16) -0.0137(14) 0.0173(12) -0.0201(12)
C11 0.0297(12) 0.076(2) 0.0358(14) -0.0051(13) 0.0044(10) -0.0135(12)
C12 0.0277(12) 0.0559(16) 0.0333(13) 0.0004(12) 0.0045(10) -0.0087(11)
C13 0.0348(12) 0.0461(14) 0.0349(13) 0.0039(11) 0.0112(10) -0.0076(11)
C14 0.0614(18) 0.0606(19) 0.0535(18) 0.0097(15) 0.0187(14) 0.0170(15)
C15 0.0571(16) 0.0567(17) 0.0346(14) -0.0048(13) 0.0104(12) 0.0001(14)
C16 0.0404(15) 0.083(2) 0.0469(17) 0.0209(16) -0.0061(12) -0.0219(15)
C17 0.101(3) 0.106(3) 0.0410(18) 0.0173(19) 0.0186(18) -0.007(2)
C18 0.198(6) 0.062(3) 0.105(4) 0.011(2) 0.040(4) -0.024(3)
C19 0.0212(10) 0.0333(12) 0.0318(12) -0.0132(10) 0.0045(9) -0.0015(9)
C20 0.0353(13) 0.0521(16) 0.0401(14) -0.0139(12) 0.0147(11) -0.0118(11)
C21 0.0385(15) 0.079(2) 0.0588(19) -0.0211(16) 0.0260(14) -0.0207(15)
C22 0.0233(12) 0.087(2) 0.070(2) -0.0342(18) 0.0113(13) -0.0070(14)
C23 0.0257(12) 0.0639(18) 0.0544(17) -0.0223(14) -0.0009(11) 0.0072(12)
C24 0.0279(11) 0.0400(13) 0.0385(13) -0.0167(11) 0.0017(10) 0.0046(10)
C25 0.0501(15) 0.0617(18) 0.0424(15) 0.0067(14) 0.0184(12) -0.0140(14)
C26 0.095(3) 0.0535(19) 0.065(2) -0.0136(16) 0.0270(19) -0.0073(18)
C27 0.141(4) 0.0488(19) 0.0433(18) -0.0022(15) 0.007(2) -0.031(2)
C28 0.0361(13) 0.0515(16) 0.0418(15) 0.0045(12) -0.0008(11) 0.0096(12)
C29 0.068(2) 0.0553(19) 0.0553(19) 0.0042(15) -0.0100(15) -0.0010(15)
C30 0.0671(19) 0.0592(19) 0.0423(16) -0.0017(14) -0.0019(14) 0.0244(15)
C31 0.075(2) 0.0418(15) 0.0458(16) 0.0100(13) 0.0189(14) 0.0032(14)
C32 0.103(3) 0.0498(18) 0.0404(17) 0.0025(14) 0.0054(17) -0.0066(17)
C33 0.068(2) 0.0522(18) 0.059(2) 0.0040(15) -0.0098(16) -0.0038(15)
C34 0.0510(17) 0.068(2) 0.0527(18) 0.0032(15) 0.0048(14) -0.0021(15)
O4 0.048(4) 0.066(3) 0.041(4) -0.001(4) 0.018(3) -0.020(3)
C35 0.056(8) 0.060(5) 0.043(4) -0.003(3) 0.012(4) 0.001(4)
C36 0.037(4) 0.063(4) 0.041(4) -0.012(3) 0.005(4) -0.004(3)
C37 0.051(4) 0.062(5) 0.052(4) -0.009(4) 0.031(4) -0.015(4)
C38 0.102(6) 0.068(5) 0.112(7) 0.020(5) 0.044(5) -0.020(5)
O4' 0.032(3) 0.088(7) 0.086(7) -0.045(5) 0.018(5) -0.009(3)
C35' 0.081(9) 0.148(13) 0.072(6) -0.012(6) -0.005(5) 0.026(7)
C36' 0.048(7) 0.157(16) 0.078(9) -0.072(6) -0.003(5) 0.018(7)
C37' 0.060(5) 0.126(8) 0.148(8) -0.073(6) 0.049(6) -0.045(5)
C38' 0.138(11) 0.082(8) 0.124(8) -0.038(6) 0.081(8) -0.037(7)
C39 0.0266(11) 0.0284(11) 0.0301(12) 0.0101(9) 0.0057(9) 0.0037(9)
C40 0.0274(11) 0.0356(13) 0.0454(15) 0.0100(11) 0.0042(10) -0.0001(10)
C41 0.0263(12) 0.0483(16) 0.0691(19) 0.0218(15) 0.0117(12) 0.0005(11)
C42 0.0352(13) 0.0583(18) 0.0599(18) 0.0279(15) 0.0242(12) 0.0172(13)
C43 0.0462(15) 0.0477(16) 0.0494(16) 0.0087(13) 0.0229(12) 0.0136(12)
C44 0.0349(12) 0.0355(13) 0.0416(14) 0.0049(11) 0.0133(10) 0.0033(10)
C45 0.0281(11) 0.0228(10) 0.0311(12) 0.0057(9) 0.0086(9) -0.0008(8)
C46 0.0395(13) 0.0365(13) 0.0338(13) -0.0002(10) 0.0071(10) 0.0065(10)
C47 0.0430(14) 0.0482(15) 0.0324(13) 0.0003(12) -0.0015(11) 0.0002(12)
C48 0.0285(12) 0.0506(16) 0.0456(15) 0.0142(13) 0.0025(10) 0.0004(11)
C49 0.0294(12) 0.0400(14) 0.0445(15) 0.0109(11) 0.0138(10) 0.0056(10)
C50 0.0299(11) 0.0324(12) 0.0333(12) 0.0040(10) 0.0124(9) 0.0014(9)
C51 0.0279(11) 0.0268(11) 0.0272(11) -0.0002(9) 0.0091(9) 0.0009(9)
C52 0.0316(12) 0.0301(12) 0.0419(14) 0.0014(10) 0.0056(10) -0.0020(9)
C53 0.0440(14) 0.0305(13) 0.0616(18) 0.0034(12) 0.0114(12) -0.0081(11)
C54 0.0571(16) 0.0253(12) 0.0483(15) 0.0097(11) 0.0208(12) 0.0040(11)
C55 0.0434(13) 0.0336(13) 0.0326(13) 0.0050(10) 0.0096(10) 0.0082(11)
C56 0.0312(12) 0.0333(12) 0.0302(12) 0.0031(10) 0.0066(9) 0.0017(9)
C57 0.0246(11) 0.0307(12) 0.0307(12) 0.0013(9) 0.0043(9) -0.0009(9)
C58 0.0343(12) 0.0323(12) 0.0321(13) 0.0025(10) 0.0052(10) -0.0015(10)
C59 0.0449(14) 0.0473(15) 0.0294(13) -0.0021(11) 0.0035(10) 0.0020(12)
C60 0.0460(14) 0.0403(14) 0.0388(14) -0.0112(12) 0.0034(11) 0.0008(11)
C61 0.0459(14) 0.0284(12) 0.0480(16) -0.0007(11) 0.0056(11) -0.0009(11)
C62 0.0431(13) 0.0313(12) 0.0320(13) 0.0019(10) 0.0061(10) -0.0016(10)
O5 0.116(4) 0.104(4) 0.063(3) -0.013(3) 0.038(3) 0.006(4)
C63 0.093(8) 0.073(7) 0.38(2) 0.002(10) 0.056(11) 0.011(6)
C64 0.079(5) 0.061(5) 0.111(7) 0.027(5) 0.000(5) 0.017(4)
C65 0.205(11) 0.066(5) 0.053(5) 0.011(4) -0.018(6) -0.048(6)
C66 0.132(9) 0.147(10) 0.111(8) 0.043(8) 0.039(7) 0.072(8)

loop_
_atom_type_symbol
_atom_type_description
_atom_type_scat_dispersion_real
_atom_type_scat_dispersion_imag
_atom_type_scat_source
C C 0.0033 0.0016 'International Tables Vol C Tables 4.2.6.8 and 6.1.1.4'
H H 0.0000 0.0000 'International Tables Vol C Tables 4.2.6.8 and 6.1.1.4'
B B 0.0013 0.0007 'International Tables Vol C Tables 4.2.6.8 and 6.1.1.4'
N N 0.0061 0.0033 'International Tables Vol C Tables 4.2.6.8 and 6.1.1.4'
O O 0.0106 0.0060 'International Tables Vol C Tables 4.2.6.8 and 6.1.1.4'
Na Na 0.0362 0.0249 'International Tables Vol C Tables 4.2.6.8 and 6.1.1.4'

loop_
_geom_angle_atom_site_label_1
_geom_angle_atom_site_label_2
_geom_angle_atom_site_label_3
_geom_angle
_geom_angle_site_symmetry_1
_geom_angle_site_symmetry_3
O2 Na1 O1 114.53(7) 3_665 .
O2 Na1 O3 103.55(8) 3_665 .
O1 Na1 O3 97.52(7) . .
O2 Na1 O4 119.1(4) 3_665 .
O1 Na1 O4 114.9(3) . .
O3 Na1 O4 102.97(19) . .
O2 Na1 O4' 116.3(3) 3_665 .
O1 Na1 O4' 108.8(3) . .
O3 Na1 O4' 114.7(2) . .
O4 Na1 O4' 12.1(3) . .
C6 O1 Na1 141.76(15) . .
C6 O2 Na1 153.02(15) . 3_665
C34 O3 C31 106.0(2) . .
C34 O3 Na1 111.69(16) . .
C31 O3 Na1 141.14(17) . .
C2 N1 C5 109.48(17) . .
C2 N1 C7 127.22(18) . .
C5 N1 C7 123.27(17) . .
C2 N3 C4 109.30(17) . .
C2 N3 C19 126.95(17) . .
C4 N3 C19 123.08(17) . .
C57 B1 C51 111.82(18) . .
C57 B1 C45 107.33(17) . .
C51 B1 C45 108.54(17) . .
C57 B1 C39 110.63(18) . .
C51 B1 C39 107.07(17) . .
C45 B1 C39 111.49(18) . .
N1 C2 N3 106.96(17) . .
N1 C2 C6 126.53(18) . .
N3 C2 C6 126.50(17) . .
C5 C4 N3 106.94(19) . .
C5 C4 H4 126.5 . .
N3 C4 H4 126.5 . .
C4 C5 N1 107.31(18) . .
C4 C5 H5 126.3 . .
N1 C5 H5 126.3 . .
O2 C6 O1 130.4(2) . .
O2 C6 C2 115.14(18) . .
O1 C6 C2 114.47(18) . .
C12 C7 C8 124.0(2) . .
C12 C7 N1 118.7(2) . .
C8 C7 N1 117.31(19) . .
C9 C8 C7 116.7(2) . .
C9 C8 C13 120.1(2) . .
C7 C8 C13 123.2(2) . .
C10 C9 C8 120.7(2) . .
C10 C9 H9 119.7 . .
C8 C9 H9 119.7 . .
C11 C10 C9 120.9(2) . .
C11 C10 H10 119.5 . .
C9 C10 H10 119.5 . .
C10 C11 C12 120.9(2) . .
C10 C11 H11 119.6 . .
C12 C11 H11 119.6 . .
C7 C12 C11 116.8(2) . .
C7 C12 C16 122.9(2) . .
C11 C12 C16 120.3(2) . .
C8 C13 C15 110.9(2) . .
C8 C13 C14 110.8(2) . .
C15 C13 C14 111.0(2) . .
C8 C13 H13 108.0 . .
C15 C13 H13 108.0 . .
C14 C13 H13 108.0 . .
C13 C14 H14A 109.5 . .
C13 C14 H14B 109.5 . .
H14A C14 H14B 109.5 . .
C13 C14 H14C 109.5 . .
H14A C14 H14C 109.5 . .
H14B C14 H14C 109.5 . .
C13 C15 H15A 109.5 . .
C13 C15 H15B 109.5 . .
H15A C15 H15B 109.5 . .
C13 C15 H15C 109.5 . .
H15A C15 H15C 109.5 . .
H15B C15 H15C 109.5 . .
C12 C16 C18 109.9(3) . .
C12 C16 C17 112.7(3) . .
C18 C16 C17 108.7(3) . .
C12 C16 H16 108.5 . .
C18 C16 H16 108.5 . .
C17 C16 H16 108.5 . .
C16 C17 H17A 109.5 . .
C16 C17 H17B 109.5 . .
H17A C17 H17B 109.5 . .
C16 C17 H17C 109.5 . .
H17A C17 H17C 109.5 . .
H17B C17 H17C 109.5 . .
C16 C18 H18A 109.5 . .
C16 C18 H18B 109.5 . .
H18A C18 H18B 109.5 . .
C16 C18 H18C 109.5 . .
H18A C18 H18C 109.5 . .
H18B C18 H18C 109.5 . .
C20 C19 C24 124.5(2) . .
C20 C19 N3 118.2(2) . .
C24 C19 N3 117.2(2) . .
C19 C20 C21 115.6(3) . .
C19 C20 C25 122.9(2) . .
C21 C20 C25 121.5(2) . .
C22 C21 C20 121.7(3) . .
C22 C21 H21 119.1 . .
C20 C21 H21 119.1 . .
C23 C22 C21 120.7(2) . .
C23 C22 H22 119.6 . .
C21 C22 H22 119.6 . .
C22 C23 C24 121.0(3) . .
C22 C23 H23 119.5 . .
C24 C23 H23 119.5 . .
C19 C24 C23 116.5(2) . .
C19 C24 C28 123.0(2) . .
C23 C24 C28 120.5(2) . .
C20 C25 C26 112.1(3) . .
C20 C25 C27 110.9(3) . .
C26 C25 C27 109.7(2) . .
C20 C25 H25 108.0 . .
C26 C25 H25 108.0 . .
C27 C25 H25 108.0 . .
C25 C26 H26A 109.5 . .
C25 C26 H26B 109.5 . .
H26A C26 H26B 109.5 . .
C25 C26 H26C 109.5 . .
H26A C26 H26C 109.5 . .
H26B C26 H26C 109.5 . .
C25 C27 H27A 109.5 . .
C25 C27 H27B 109.5 . .
H27A C27 H27B 109.5 . .
C25 C27 H27C 109.5 . .
H27A C27 H27C 109.5 . .
H27B C27 H27C 109.5 . .
C24 C28 C30 111.7(2) . .
C24 C28 C29 111.6(2) . .
C30 C28 C29 110.2(2) . .
C24 C28 H28 107.7 . .
C30 C28 H28 107.7 . .
C29 C28 H28 107.7 . .
C28 C29 H29A 109.5 . .
C28 C29 H29B 109.5 . .
H29A C29 H29B 109.5 . .
C28 C29 H29C 109.5 . .
H29A C29 H29C 109.5 . .
H29B C29 H29C 109.5 . .
C28 C30 H30A 109.5 . .
C28 C30 H30B 109.5 . .
H30A C30 H30B 109.5 . .
C28 C30 H30C 109.5 . .
H30A C30 H30C 109.5 . .
H30B C30 H30C 109.5 . .
O3 C31 C32 105.5(2) . .
O3 C31 H31A 110.6 . .
C32 C31 H31A 110.6 . .
O3 C31 H31B 110.6 . .
C32 C31 H31B 110.6 . .
H31A C31 H31B 108.8 . .
C31 C32 C33 103.5(2) . .
C31 C32 H32A 111.1 . .
C33 C32 H32A 111.1 . .
C31 C32 H32B 111.1 . .
C33 C32 H32B 111.1 . .
H32A C32 H32B 109.0 . .
C34 C33 C32 105.1(3) . .
C34 C33 H33A 110.7 . .
C32 C33 H33A 110.7 . .
C34 C33 H33B 110.7 . .
C32 C33 H33B 110.7 . .
H33A C33 H33B 108.8 . .
O3 C34 C33 107.0(3) . .
O3 C34 H34A 110.3 . .
C33 C34 H34A 110.3 . .
O3 C34 H34B 110.3 . .
C33 C34 H34B 110.3 . .
H34A C34 H34B 108.6 . .
C37 O4 C36 113.6(8) . .
C37 O4 Na1 128.7(7) . .
C36 O4 Na1 117.4(4) . .
C36 C35 H35A 109.5 . .
C36 C35 H35B 109.5 . .
H35A C35 H35B 109.5 . .
C36 C35 H35C 109.5 . .
H35A C35 H35C 109.5 . .
H35B C35 H35C 109.5 . .
O4 C36 C35 108.3(7) . .
O4 C36 H36A 110.0 . .
C35 C36 H36A 110.0 . .
O4 C36 H36B 110.0 . .
C35 C36 H36B 110.0 . .
H36A C36 H36B 108.4 . .
O4 C37 C38 112.1(9) . .
O4 C37 H37A 109.2 . .
C38 C37 H37A 109.2 . .
O4 C37 H37B 109.2 . .
C38 C37 H37B 109.2 . .
H37A C37 H37B 107.9 . .
C37 C38 H38A 109.5 . .
C37 C38 H38B 109.5 . .
H38A C38 H38B 109.5 . .
C37 C38 H38C 109.5 . .
H38A C38 H38C 109.5 . .
H38B C38 H38C 109.5 . .
C37' O4' C36' 112.2(10) . .
C37' O4' Na1 134.4(7) . .
C36' O4' Na1 113.2(7) . .
C36' C35' H35D 109.5 . .
C36' C35' H35E 109.5 . .
H35D C35' H35E 109.5 . .
C36' C35' H35F 109.5 . .
H35D C35' H35F 109.5 . .
H35E C35' H35F 109.5 . .
O4' C36' C35' 109.3(9) . .
O4' C36' H36C 109.8 . .
C35' C36' H36C 109.8 . .
O4' C36' H36D 109.8 . .
C35' C36' H36D 109.8 . .
H36C C36' H36D 108.3 . .
O4' C37' C38' 109.9(8) . .
O4' C37' H37C 109.7 . .
C38' C37' H37C 109.7 . .
O4' C37' H37D 109.7 . .
C38' C37' H37D 109.7 . .
H37C C37' H37D 108.2 . .
C37' C38' H38D 109.5 . .
C37' C38' H38E 109.5 . .
H38D C38' H38E 109.5 . .
C37' C38' H38F 109.5 . .
H38D C38' H38F 109.5 . .
H38E C38' H38F 109.5 . .
C40 C39 C44 114.7(2) . .
C40 C39 B1 124.2(2) . .
C44 C39 B1 121.12(19) . .
C41 C40 C39 122.6(3) . .
C41 C40 H40 118.7 . .
C39 C40 H40 118.7 . .
C42 C41 C40 120.5(3) . .
C42 C41 H41 119.7 . .
C40 C41 H41 119.7 . .
C41 C42 C43 118.8(2) . .
C41 C42 H42 120.6 . .
C43 C42 H42 120.6 . .
C42 C43 C44 120.2(3) . .
C42 C43 H43 119.9 . .
C44 C43 H43 119.9 . .
C43 C44 C39 123.1(2) . .
C43 C44 H44 118.5 . .
C39 C44 H44 118.5 . .
C46 C45 C50 114.3(2) . .
C46 C45 B1 124.86(19) . .
C50 C45 B1 120.7(2) . .
C47 C46 C45 123.3(2) . .
C47 C46 H46 118.4 . .
C45 C46 H46 118.4 . .
C48 C47 C46 120.3(2) . .
C48 C47 H47 119.8 . .
C46 C47 H47 119.8 . .
C49 C48 C47 118.6(2) . .
C49 C48 H48 120.7 . .
C47 C48 H48 120.7 . .
C48 C49 C50 120.6(2) . .
C48 C49 H49 119.7 . .
C50 C49 H49 119.7 . .
C49 C50 C45 122.9(2) . .
C49 C50 H50 118.6 . .
C45 C50 H50 118.6 . .
C52 C51 C56 115.0(2) . .
C52 C51 B1 124.57(19) . .
C56 C51 B1 120.38(19) . .
C53 C52 C51 122.7(2) . .
C53 C52 H52 118.6 . .
C51 C52 H52 118.6 . .
C54 C53 C52 120.2(2) . .
C54 C53 H53 119.9 . .
C52 C53 H53 119.9 . .
C55 C54 C53 119.0(2) . .
C55 C54 H54 120.5 . .
C53 C54 H54 120.5 . .
C54 C55 C56 120.1(2) . .
C54 C55 H55 120.0 . .
C56 C55 H55 120.0 . .
C55 C56 C51 122.9(2) . .
C55 C56 H56 118.5 . .
C51 C56 H56 118.5 . .
C58 C57 C62 114.4(2) . .
C58 C57 B1 125.3(2) . .
C62 C57 B1 120.2(2) . .
C59 C58 C57 122.9(2) . .
C59 C58 H58 118.6 . .
C57 C58 H58 118.6 . .
C60 C59 C58 120.7(2) . .
C60 C59 H59 119.7 . .
C58 C59 H59 119.7 . .
C59 C60 C61 118.6(2) . .
C59 C60 H60 120.7 . .
C61 C60 H60 120.7 . .
C60 C61 C62 120.3(2) . .
C60 C61 H61 119.9 . .
C62 C61 H61 119.9 . .
C61 C62 C57 123.2(2) . .
C61 C62 H62 118.4 . .
C57 C62 H62 118.4 . .
C65 O5 C64 124.0(8) . .
C64 C63 H63A 109.5 . .
C64 C63 H63B 109.5 . .
H63A C63 H63B 109.5 . .
C64 C63 H63C 109.5 . .
H63A C63 H63C 109.5 . .
H63B C63 H63C 109.5 . .
C63 C64 O5 102.6(11) . .
C63 C64 H64A 111.3 . .
O5 C64 H64A 111.3 . .
C63 C64 H64B 111.3 . .
O5 C64 H64B 111.3 . .
H64A C64 H64B 109.2 . .
O5 C65 C66 112.1(8) . .
O5 C65 H65A 109.2 . .
C66 C65 H65A 109.2 . .
O5 C65 H65B 109.2 . .
C66 C65 H65B 109.2 . .
H65A C65 H65B 107.9 . .
C65 C66 H66A 109.5 . .
C65 C66 H66B 109.5 . .
H66A C66 H66B 109.5 . .
C65 C66 H66C 109.5 . .
H66A C66 H66C 109.5 . .
H66B C66 H66C 109.5 . .

loop_
_geom_bond_atom_site_label_1
_geom_bond_atom_site_label_2
_geom_bond_distance
_geom_bond_site_symmetry_2
Na1 O2 2.2291(18) 3_665
Na1 O1 2.2800(17) .
Na1 O3 2.331(2) .
Na1 O4 2.336(10) .
Na1 O4' 2.360(10) .
O1 C6 1.238(3) .
O2 C6 1.235(3) .
O2 Na1 2.2292(18) 3_665
O3 C34 1.428(3) .
O3 C31 1.434(3) .
N1 C2 1.344(3) .
N1 C5 1.377(3) .
N1 C7 1.457(3) .
N3 C2 1.345(3) .
N3 C4 1.384(3) .
N3 C19 1.451(3) .
B1 C57 1.640(3) .
B1 C51 1.649(3) .
B1 C45 1.659(3) .
B1 C39 1.664(3) .
C2 C6 1.528(3) .
C4 C5 1.348(3) .
C4 H4 0.9500 .
C5 H5 0.9500 .
C7 C12 1.392(3) .
C7 C8 1.394(3) .
C8 C9 1.391(3) .
C8 C13 1.521(3) .
C9 C10 1.385(4) .
C9 H9 0.9500 .
C10 C11 1.372(4) .
C10 H10 0.9500 .
C11 C12 1.394(3) .
C11 H11 0.9500 .
C12 C16 1.514(4) .
C13 C15 1.531(4) .
C13 C14 1.534(4) .
C13 H13 1.0000 .
C14 H14A 0.9800 .
C14 H14B 0.9800 .
C14 H14C 0.9800 .
C15 H15A 0.9800 .
C15 H15B 0.9800 .
C15 H15C 0.9800 .
C16 C18 1.523(6) .
C16 C17 1.527(5) .
C16 H16 1.0000 .
C17 H17A 0.9800 .
C17 H17B 0.9800 .
C17 H17C 0.9800 .
C18 H18A 0.9800 .
C18 H18B 0.9800 .
C18 H18C 0.9800 .
C19 C20 1.393(3) .
C19 C24 1.394(3) .
C20 C21 1.398(4) .
C20 C25 1.513(4) .
C21 C22 1.375(5) .
C21 H21 0.9500 .
C22 C23 1.365(5) .
C22 H22 0.9500 .
C23 C24 1.398(3) .
C23 H23 0.9500 .
C24 C28 1.519(4) .
C25 C26 1.530(4) .
C25 C27 1.533(4) .
C25 H25 1.0000 .
C26 H26A 0.9800 .
C26 H26B 0.9800 .
C26 H26C 0.9800 .
C27 H27A 0.9800 .
C27 H27B 0.9800 .
C27 H27C 0.9800 .
C28 C30 1.532(4) .
C28 C29 1.533(4) .
C28 H28 1.0000 .
C29 H29A 0.9800 .
C29 H29B 0.9800 .
C29 H29C 0.9800 .
C30 H30A 0.9800 .
C30 H30B 0.9800 .
C30 H30C 0.9800 .
C31 C32 1.489(5) .
C31 H31A 0.9900 .
C31 H31B 0.9900 .
C32 C33 1.518(5) .
C32 H32A 0.9900 .
C32 H32B 0.9900 .
C33 C34 1.504(4) .
C33 H33A 0.9900 .
C33 H33B 0.9900 .
C34 H34A 0.9900 .
C34 H34B 0.9900 .
O4 C37 1.445(9) .
O4 C36 1.459(10) .
C35 C36 1.504(10) .
C35 H35A 0.9800 .
C35 H35B 0.9800 .
C35 H35C 0.9800 .
C36 H36A 0.9900 .
C36 H36B 0.9900 .
C37 C38 1.501(10) .
C37 H37A 0.9900 .
C37 H37B 0.9900 .
C38 H38A 0.9800 .
C38 H38B 0.9800 .
C38 H38C 0.9800 .
O4' C37' 1.441(11) .
O4' C36' 1.456(12) .
C35' C36' 1.490(13) .
C35' H35D 0.9800 .
C35' H35E 0.9800 .
C35' H35F 0.9800 .
C36' H36C 0.9900 .
C36' H36D 0.9900 .
C37' C38' 1.532(12) .
C37' H37C 0.9900 .
C37' H37D 0.9900 .
C38' H38D 0.9800 .
C38' H38E 0.9800 .
C38' H38F 0.9800 .
C39 C40 1.397(3) .
C39 C44 1.399(3) .
C40 C41 1.394(4) .
C40 H40 0.9500 .
C41 C42 1.374(4) .
C41 H41 0.9500 .
C42 C43 1.378(4) .
C42 H42 0.9500 .
C43 C44 1.389(3) .
C43 H43 0.9500 .
C44 H44 0.9500 .
C45 C46 1.396(3) .
C45 C50 1.407(3) .
C46 C47 1.393(3) .
C46 H46 0.9500 .
C47 C48 1.376(4) .
C47 H47 0.9500 .
C48 C49 1.374(4) .
C48 H48 0.9500 .
C49 C50 1.390(3) .
C49 H49 0.9500 .
C50 H50 0.9500 .
C51 C52 1.395(3) .
C51 C56 1.406(3) .
C52 C53 1.391(3) .
C52 H52 0.9500 .
C53 C54 1.386(4) .
C53 H53 0.9500 .
C54 C55 1.379(4) .
C54 H54 0.9500 .
C55 C56 1.386(3) .
C55 H55 0.9500 .
C56 H56 0.9500 .
C57 C58 1.401(3) .
C57 C62 1.410(3) .
C58 C59 1.391(3) .
C58 H58 0.9500 .
C59 C60 1.378(4) .
C59 H59 0.9500 .
C60 C61 1.382(4) .
C60 H60 0.9500 .
C61 C62 1.387(3) .
C61 H61 0.9500 .
C62 H62 0.9500 .
O5 C65 1.196(10) .
O5 C64 1.382(10) .
C63 C64 1.273(13) .
C63 H63A 0.9800 .
C63 H63B 0.9800 .
C63 H63C 0.9800 .
C64 H64A 0.9900 .
C64 H64B 0.9900 .
C65 C66 1.363(14) .
C65 H65A 0.9900 .
C65 H65B 0.9900 .
C66 H66A 0.9800 .
C66 H66B 0.9800 .
C66 H66C 0.9800 .

loop_
_geom_torsion_atom_site_label_1
_geom_torsion_atom_site_label_2
_geom_torsion_atom_site_label_3
_geom_torsion_atom_site_label_4
_geom_torsion
_geom_torsion_site_symmetry_1
O2 Na1 O1 C6 -6.4(3) 3_665
O3 Na1 O1 C6 102.3(3) .
O4 Na1 O1 C6 -149.6(3) .
O4' Na1 O1 C6 -138.4(4) .
O2 Na1 O3 C34 79.73(19) 3_665
O1 Na1 O3 C34 -37.83(19) .
O4 Na1 O3 C34 -155.6(4) .
O4' Na1 O3 C34 -152.5(4) .
O2 Na1 O3 C31 -115.0(3) 3_665
O1 Na1 O3 C31 127.4(3) .
O4 Na1 O3 C31 9.6(5) .
O4' Na1 O3 C31 12.7(5) .
C5 N1 C2 N3 0.7(2) .
C7 N1 C2 N3 -177.21(19) .
C5 N1 C2 C6 -178.1(2) .
C7 N1 C2 C6 4.0(3) .
C4 N3 C2 N1 -0.3(2) .
C19 N3 C2 N1 170.39(19) .
C4 N3 C2 C6 178.47(19) .
C19 N3 C2 C6 -10.8(3) .
C2 N3 C4 C5 -0.2(2) .
C19 N3 C4 C5 -171.3(2) .
N3 C4 C5 N1 0.6(2) .
C2 N1 C5 C4 -0.9(2) .
C7 N1 C5 C4 177.19(19) .
Na1 O2 C6 O1 5.1(6) 3_665
Na1 O2 C6 C2 -175.1(3) 3_665
Na1 O1 C6 O2 3.6(4) .
Na1 O1 C6 C2 -176.17(17) .
N1 C2 C6 O2 -30.0(3) .
N3 C2 C6 O2 151.4(2) .
N1 C2 C6 O1 149.8(2) .
N3 C2 C6 O1 -28.8(3) .
C2 N1 C7 C12 -86.1(3) .
C5 N1 C7 C12 96.3(3) .
C2 N1 C7 C8 95.5(3) .
C5 N1 C7 C8 -82.2(3) .
C12 C7 C8 C9 1.0(4) .
N1 C7 C8 C9 179.4(2) .
C12 C7 C8 C13 -177.7(2) .
N1 C7 C8 C13 0.7(3) .
C7 C8 C9 C10 -0.9(4) .
C13 C8 C9 C10 177.9(2) .
C8 C9 C10 C11 0.0(4) .
C9 C10 C11 C12 0.9(4) .
C8 C7 C12 C11 -0.2(4) .
N1 C7 C12 C11 -178.6(2) .
C8 C7 C12 C16 177.9(3) .
N1 C7 C12 C16 -0.5(4) .
C10 C11 C12 C7 -0.7(4) .
C10 C11 C12 C16 -178.9(3) .
C9 C8 C13 C15 -60.7(3) .
C7 C8 C13 C15 117.9(2) .
C9 C8 C13 C14 63.0(3) .
C7 C8 C13 C14 -118.4(3) .
C7 C12 C16 C18 -102.1(4) .
C11 C12 C16 C18 76.0(4) .
C7 C12 C16 C17 136.5(3) .
C11 C12 C16 C17 -45.5(4) .
C2 N3 C19 C20 104.8(3) .
C4 N3 C19 C20 -85.6(3) .
C2 N3 C19 C24 -78.5(3) .
C4 N3 C19 C24 91.1(3) .
C24 C19 C20 C21 0.6(4) .
N3 C19 C20 C21 177.0(2) .
C24 C19 C20 C25 179.1(2) .
N3 C19 C20 C25 -4.4(3) .
C19 C20 C21 C22 -0.1(4) .
C25 C20 C21 C22 -178.7(3) .
C20 C21 C22 C23 0.3(5) .
C21 C22 C23 C24 -0.9(4) .
C20 C19 C24 C23 -1.2(3) .
N3 C19 C24 C23 -177.6(2) .
C20 C19 C24 C28 179.0(2) .
N3 C19 C24 C28 2.6(3) .
C22 C23 C24 C19 1.3(4) .
C22 C23 C24 C28 -178.9(2) .
C19 C20 C25 C26 125.2(3) .
C21 C20 C25 C26 -56.3(4) .
C19 C20 C25 C27 -111.8(3) .
C21 C20 C25 C27 66.7(3) .
C19 C24 C28 C30 -130.6(2) .
C23 C24 C28 C30 49.6(3) .
C19 C24 C28 C29 105.6(3) .
C23 C24 C28 C29 -74.2(3) .
C34 O3 C31 C32 -37.1(3) .
Na1 O3 C31 C32 157.1(2) .
O3 C31 C32 C33 31.0(3) .
C31 C32 C33 C34 -13.8(3) .
C31 O3 C34 C33 27.8(3) .
Na1 O3 C34 C33 -161.8(2) .
C32 C33 C34 O3 -7.9(3) .
O2 Na1 O4 C37 93.3(11) 3_665
O1 Na1 O4 C37 -125.3(10) .
O3 Na1 O4 C37 -20.5(12) .
O4' Na1 O4 C37 173(4) .
O2 Na1 O4 C36 -80.4(10) 3_665
O1 Na1 O4 C36 61.0(11) .
O3 Na1 O4 C36 165.8(9) .
O4' Na1 O4 C36 -1(2) .
C37 O4 C36 C35 -170.9(10) .
Na1 O4 C36 C35 3.7(14) .
C36 O4 C37 C38 -79.7(13) .
Na1 O4 C37 C38 106.4(11) .
O2 Na1 O4' C37' 117.5(12) 3_665
O1 Na1 O4' C37' -111.4(12) .
O3 Na1 O4' C37' -3.5(14) .
O4 Na1 O4' C37' 11(2) .
O2 Na1 O4' C36' -67.6(10) 3_665
O1 Na1 O4' C36' 63.5(10) .
O3 Na1 O4' C36' 171.5(8) .
O4 Na1 O4' C36' -174(4) .
C37' O4' C36' C35' 177.5(11) .
Na1 O4' C36' C35' 1.4(14) .
C36' O4' C37' C38' 178.9(10) .
Na1 O4' C37' C38' -6.2(16) .
C57 B1 C39 C40 6.1(3) .
C51 B1 C39 C40 128.2(2) .
C45 B1 C39 C40 -113.2(2) .
C57 B1 C39 C44 -173.68(19) .
C51 B1 C39 C44 -51.6(3) .
C45 B1 C39 C44 67.0(3) .
C44 C39 C40 C41 -3.6(3) .
B1 C39 C40 C41 176.6(2) .
C39 C40 C41 C42 1.1(4) .
C40 C41 C42 C43 1.7(4) .
C41 C42 C43 C44 -1.7(4) .
C42 C43 C44 C39 -1.1(4) .
C40 C39 C44 C43 3.6(3) .
B1 C39 C44 C43 -176.5(2) .
C57 B1 C45 C46 -161.4(2) .
C51 B1 C45 C46 77.5(3) .
C39 B1 C45 C46 -40.1(3) .
C57 B1 C45 C50 23.6(3) .
C51 B1 C45 C50 -97.4(2) .
C39 B1 C45 C50 144.9(2) .
C50 C45 C46 C47 0.0(3) .
B1 C45 C46 C47 -175.2(2) .
C45 C46 C47 C48 -0.6(4) .
C46 C47 C48 C49 0.5(4) .
C47 C48 C49 C50 0.3(4) .
C48 C49 C50 C45 -1.0(4) .
C46 C45 C50 C49 0.8(3) .
B1 C45 C50 C49 176.2(2) .
C57 B1 C51 C52 -117.4(2) .
C45 B1 C51 C52 0.8(3) .
C39 B1 C51 C52 121.3(2) .
C57 B1 C51 C56 61.3(3) .
C45 B1 C51 C56 179.53(19) .
C39 B1 C51 C56 -60.0(3) .
C56 C51 C52 C53 -2.4(3) .
B1 C51 C52 C53 176.4(2) .
C51 C52 C53 C54 0.6(4) .
C52 C53 C54 C55 0.9(4) .
C53 C54 C55 C56 -0.5(4) .
C54 C55 C56 C51 -1.5(4) .
C52 C51 C56 C55 2.9(3) .
B1 C51 C56 C55 -176.0(2) .
C51 B1 C57 C58 1.7(3) .
C45 B1 C57 C58 -117.2(2) .
C39 B1 C57 C58 121.0(2) .
C51 B1 C57 C62 177.92(19) .
C45 B1 C57 C62 59.0(3) .
C39 B1 C57 C62 -62.8(3) .
C62 C57 C58 C59 -0.1(3) .
B1 C57 C58 C59 176.3(2) .
C57 C58 C59 C60 1.1(4) .
C58 C59 C60 C61 -1.3(4) .
C59 C60 C61 C62 0.4(4) .
C60 C61 C62 C57 0.6(4) .
C58 C57 C62 C61 -0.8(3) .
B1 C57 C62 C61 -177.4(2) .
C65 O5 C64 C63 -33.9(13) .
C64 O5 C65 C66 -176.7(8) .
